data_2238558
loop_
_publ_author_name
'Prathebha, K.'
'Revathi, B. K.'
'Usha, G.'
'Ponnuswamy, S.'
'Abdul Basheer, S.'

_publ_section_title
;
 2-Chloro-1-(3,3-dimethyl-2,6-diphenylpiperidin-1-yl)ethanone
;
_journal_issue 9
_journal_name_full 'Acta Crystallographica Section E'
_journal_page_first o1424
_journal_paper_doi 10.1107/S1600536813022289
_journal_volume 69
_journal_year 2013
_chemical_formula_iupac 'C21 H24 Cl N O'
_chemical_formula_moiety 'C21 H24 Cl N O'
_chemical_formula_sum 'C21 H24 Cl N O'
_chemical_formula_weight 341.86
_chemical_name_systematic
;
2-Chloro-1-(3,3-dimethyl-2,6-diphenylpiperidin-1-yl)ethanone
;
_space_group_IT_number 2
_symmetry_cell_setting triclinic
_symmetry_space_group_name_Hall '-P 1'
_symmetry_space_group_name_H-M 'P -1'
_atom_sites_solution_hydrogens geom
_atom_sites_solution_primary direct
_atom_sites_solution_secondary difmap
_audit_creation_method SHELXL-97
_cell_angle_alpha 106.783(4)
_cell_angle_beta 93.022(4)
_cell_angle_gamma 102.347(4)
_cell_formula_units_Z 2
_cell_length_a 7.5488(6)
_cell_length_b 9.9706(7)
_cell_length_c 12.9887(10)
_cell_measurement_reflns_used 3806
_cell_measurement_temperature 293(2)
_cell_measurement_theta_max 26.66
_cell_measurement_theta_min 1.65
_cell_volume 907.45(12)
_computing_cell_refinement 'SAINT (Bruker, 2004)'
_computing_data_collection 'APEX2 (Bruker, 2004)'
_computing_data_reduction 'SAINT and XPREP (Bruker, 2004)'
_computing_molecular_graphics 'ORTEP-3 for Windows (Farrugia, 2012)'
_computing_publication_material 'SHELXL97 (Sheldrick, 2008) and PLATON (Spek, 2009)'
_computing_structure_refinement 'SHELXL97 (Sheldrick, 2008)'
_computing_structure_solution 'SHELXS97 (Sheldrick, 2008)'
_diffrn_ambient_temperature 293(2)
_diffrn_measured_fraction_theta_full 0.988
_diffrn_measured_fraction_theta_max 0.988
_diffrn_measurement_device_type 'Bruker Kappa APEXII CCD'
_diffrn_measurement_method '\w and \f scan'
_diffrn_radiation_monochromator graphite
_diffrn_radiation_source 'fine-focus sealed tube'
_diffrn_radiation_type MoK\a
_diffrn_radiation_wavelength 0.71073
_diffrn_reflns_av_R_equivalents 0.0261
_diffrn_reflns_av_sigmaI/netI 0.0196
_diffrn_reflns_limit_h_max 9
_diffrn_reflns_limit_h_min -9
_diffrn_reflns_limit_k_max 12
_diffrn_reflns_limit_k_min -12
_diffrn_reflns_limit_l_max 16
_diffrn_reflns_limit_l_min -15
_diffrn_reflns_number 13736
_diffrn_reflns_theta_full 26.66
_diffrn_reflns_theta_max 26.66
_diffrn_reflns_theta_min 1.65
_exptl_absorpt_coefficient_mu 0.217
_exptl_absorpt_correction_T_max 0.958
_exptl_absorpt_correction_T_min 0.953
_exptl_absorpt_correction_type multi-scan
_exptl_absorpt_process_details '(SADABS; Bruker, 2004)'
_exptl_crystal_colour colourless
_exptl_crystal_density_diffrn 1.251
_exptl_crystal_density_method 'not measured'
_exptl_crystal_description block
_exptl_crystal_F_000 364
_exptl_crystal_size_max 0.22
_exptl_crystal_size_mid 0.20
_exptl_crystal_size_min 0.20
_refine_diff_density_max 0.261
_refine_diff_density_min -0.380
_refine_ls_extinction_method none
_refine_ls_goodness_of_fit_ref 1.016
_refine_ls_hydrogen_treatment constr
_refine_ls_matrix_type full
_refine_ls_number_parameters 219
_refine_ls_number_reflns 3806
_refine_ls_number_restraints 0
_refine_ls_restrained_S_all 1.016
_refine_ls_R_factor_all 0.0540
_refine_ls_R_factor_gt 0.0455
_refine_ls_shift/su_max 0.000
_refine_ls_shift/su_mean 0.000
_refine_ls_structure_factor_coef Fsqd
_refine_ls_weighting_details 'calc w=1/[\s^2^(Fo^2^)+(0.0680P)^2^+0.2438P] where P=(Fo^2^+2Fc^2^)/3'
_refine_ls_weighting_scheme calc
_refine_ls_wR_factor_gt 0.1228
_refine_ls_wR_factor_ref 0.1314
_reflns_number_gt 3169
_reflns_number_total 3806
_reflns_threshold_expression I>2sigma(I)
_cod_data_source_file su2628.cif
_cod_data_source_block I
_cod_database_code 2238558
_cod_database_fobs_code 2238558

loop_
_symmetry_equiv_pos_as_xyz
'x, y, z'
'-x, -y, -z'

loop_
_atom_site_type_symbol
_atom_site_label
_atom_site_fract_x
_atom_site_fract_y
_atom_site_fract_z
_atom_site_U_iso_or_equiv
_atom_site_adp_type
_atom_site_calc_flag
_atom_site_refinement_flags
_atom_site_occupancy
_atom_site_symmetry_multiplicity
C C1 0.5516(3) 0.48807(17) 0.32195(15) 0.0580(4) Uani d . 1 1
H H1 0.5332 0.5009 0.3941 0.070 Uiso calc R 1 1
C C2 0.5903(3) 0.6061(2) 0.2849(2) 0.0786(6) Uani d . 1 1
H H2 0.5981 0.6977 0.3322 0.094 Uiso calc R 1 1
C C3 0.6172(3) 0.5900(2) 0.1796(2) 0.0799(7) Uani d . 1 1
H H3 0.6462 0.6701 0.1553 0.096 Uiso calc R 1 1
C C4 0.6009(3) 0.4528(2) 0.10924(17) 0.0667(5) Uani d . 1 1
H H4 0.6164 0.4405 0.0368 0.080 Uiso calc R 1 1
C C5 0.5619(2) 0.33496(17) 0.14573(13) 0.0482(4) Uani d . 1 1
H H5 0.5503 0.2432 0.0976 0.058 Uiso calc R 1 1
C C6 0.53966(19) 0.35088(14) 0.25340(11) 0.0391(3) Uani d . 1 1
C C7 0.49478(19) 0.21737(14) 0.29103(11) 0.0368(3) Uani d . 1 1
H H7 0.3659 0.1703 0.2648 0.044 Uiso calc R 1 1
C C8 0.5168(2) 0.24431(17) 0.41304(12) 0.0457(3) Uani d . 1 1
H H8A 0.4581 0.3206 0.4471 0.055 Uiso calc R 1 1
H H8B 0.4553 0.1576 0.4284 0.055 Uiso calc R 1 1
C C9 0.7153(2) 0.28648(18) 0.46186(11) 0.0490(4) Uani d . 1 1
H H9A 0.7209 0.2955 0.5384 0.059 Uiso calc R 1 1
H H9B 0.7728 0.3799 0.4552 0.059 Uiso calc R 1 1
C C10 0.8214(2) 0.17659(16) 0.40704(12) 0.0455(3) Uani d . 1 1
C C11 0.7480(3) 0.0335(2) 0.43042(16) 0.0647(5) Uani d . 1 1
H H11A 0.8242 -0.0315 0.4036 0.097 Uiso calc R 1 1
H H11B 0.6254 -0.0088 0.3951 0.097 Uiso calc R 1 1
H H11C 0.7486 0.0514 0.5071 0.097 Uiso calc R 1 1
C C12 1.0240(3) 0.2299(2) 0.45228(16) 0.0638(5) Uani d . 1 1
H H12A 1.0714 0.3230 0.4439 0.096 Uiso calc R 1 1
H H12B 1.0901 0.1630 0.4136 0.096 Uiso calc R 1 1
H H12C 1.0374 0.2371 0.5277 0.096 Uiso calc R 1 1
C C13 0.79807(19) 0.14287(14) 0.28205(11) 0.0386(3) Uani d . 1 1
H H13 0.8313 0.0504 0.2540 0.046 Uiso calc R 1 1
C C14 0.91734(19) 0.24389(16) 0.23129(12) 0.0424(3) Uani d . 1 1
C C15 0.9668(2) 0.39355(18) 0.27324(15) 0.0541(4) Uani d . 1 1
H H15 0.9322 0.4386 0.3397 0.065 Uiso calc R 1 1
C C16 1.0665(3) 0.4759(2) 0.21753(19) 0.0718(6) Uani d . 1 1
H H16 1.0980 0.5759 0.2464 0.086 Uiso calc R 1 1
C C17 1.1192(3) 0.4109(3) 0.1199(2) 0.0850(7) Uani d . 1 1
H H17 1.1846 0.4669 0.0820 0.102 Uiso calc R 1 1
C C18 1.0757(3) 0.2639(3) 0.07813(18) 0.0800(7) Uani d . 1 1
H H18 1.1131 0.2197 0.0124 0.096 Uiso calc R 1 1
C C19 0.9761(2) 0.1810(2) 0.13376(14) 0.0572(4) Uani d . 1 1
H H19 0.9479 0.0810 0.1051 0.069 Uiso calc R 1 1
C C20 0.5286(2) -0.00943(15) 0.15914(12) 0.0437(3) Uani d . 1 1
C C21 0.3245(2) -0.05018(19) 0.12339(14) 0.0570(4) Uani d . 1 1
H H21A 0.2973 -0.1266 0.0546 0.068 Uiso calc R 1 1
H H21B 0.2871 0.0326 0.1129 0.068 Uiso calc R 1 1
N N1 0.60093(15) 0.11277(11) 0.24134(9) 0.0357(3) Uani d . 1 1
O O1 0.62001(18) -0.08988(13) 0.11198(11) 0.0661(4) Uani d . 1 1
Cl Cl1 0.19890(8) -0.10917(6) 0.22079(5) 0.0865(2) Uani d . 1 1

loop_
_atom_site_aniso_label
_atom_site_aniso_U_11
_atom_site_aniso_U_22
_atom_site_aniso_U_33
_atom_site_aniso_U_12
_atom_site_aniso_U_13
_atom_site_aniso_U_23
C1 0.0763(12) 0.0397(8) 0.0540(10) 0.0194(8) 0.0015(8) 0.0055(7)
C2 0.1003(17) 0.0380(9) 0.0930(16) 0.0173(9) -0.0070(12) 0.0162(9)
C3 0.0786(14) 0.0593(11) 0.1160(19) 0.0119(10) -0.0009(13) 0.0540(12)
C4 0.0679(12) 0.0803(13) 0.0706(12) 0.0237(10) 0.0102(9) 0.0470(10)
C5 0.0533(9) 0.0506(8) 0.0447(8) 0.0168(7) 0.0043(7) 0.0178(7)
C6 0.0399(7) 0.0361(7) 0.0401(7) 0.0114(6) 0.0008(6) 0.0089(5)
C7 0.0368(7) 0.0348(6) 0.0361(7) 0.0092(5) 0.0055(5) 0.0062(5)
C8 0.0507(9) 0.0489(8) 0.0375(7) 0.0123(7) 0.0134(6) 0.0118(6)
C9 0.0589(10) 0.0537(9) 0.0302(7) 0.0081(7) 0.0029(6) 0.0112(6)
C10 0.0470(8) 0.0481(8) 0.0422(8) 0.0078(6) -0.0021(6) 0.0189(6)
C11 0.0736(12) 0.0623(10) 0.0682(11) 0.0131(9) 0.0026(9) 0.0388(9)
C12 0.0537(10) 0.0718(11) 0.0631(11) 0.0091(9) -0.0133(8) 0.0242(9)
C13 0.0382(7) 0.0345(6) 0.0423(7) 0.0101(5) 0.0032(6) 0.0099(5)
C14 0.0326(7) 0.0518(8) 0.0452(8) 0.0102(6) 0.0038(6) 0.0186(6)
C15 0.0470(9) 0.0522(9) 0.0629(10) 0.0047(7) 0.0092(7) 0.0225(8)
C16 0.0549(11) 0.0711(12) 0.0933(15) -0.0019(9) 0.0085(10) 0.0439(11)
C17 0.0565(12) 0.121(2) 0.0891(16) -0.0019(12) 0.0158(11) 0.0653(15)
C18 0.0545(11) 0.126(2) 0.0589(11) 0.0107(12) 0.0201(9) 0.0330(12)
C19 0.0432(9) 0.0762(11) 0.0496(9) 0.0142(8) 0.0084(7) 0.0149(8)
C20 0.0495(8) 0.0341(7) 0.0413(7) 0.0065(6) 0.0041(6) 0.0049(6)
C21 0.0521(10) 0.0507(9) 0.0508(9) 0.0007(7) -0.0027(7) -0.0011(7)
N1 0.0376(6) 0.0304(5) 0.0363(6) 0.0075(4) 0.0030(5) 0.0067(4)
O1 0.0637(8) 0.0485(6) 0.0685(8) 0.0174(6) 0.0048(6) -0.0115(6)
Cl1 0.0704(4) 0.0732(4) 0.1052(5) -0.0123(3) 0.0181(3) 0.0310(3)

loop_
_atom_type_symbol
_atom_type_description
_atom_type_scat_dispersion_real
_atom_type_scat_dispersion_imag
_atom_type_scat_source
C C 0.0033 0.0016 'International Tables Vol C Tables 4.2.6.8 and 6.1.1.4'
H H 0.0000 0.0000 'International Tables Vol C Tables 4.2.6.8 and 6.1.1.4'
N N 0.0061 0.0033 'International Tables Vol C Tables 4.2.6.8 and 6.1.1.4'
O O 0.0106 0.0060 'International Tables Vol C Tables 4.2.6.8 and 6.1.1.4'
Cl Cl 0.1484 0.1585 'International Tables Vol C Tables 4.2.6.8 and 6.1.1.4'

loop_
_geom_angle_atom_site_label_1
_geom_angle_atom_site_label_2
_geom_angle_atom_site_label_3
_geom_angle
C6 C1 C2 120.83(18)
C6 C1 H1 119.6
C2 C1 H1 119.6
C3 C2 C1 120.67(18)
C3 C2 H2 119.7
C1 C2 H2 119.7
C2 C3 C4 119.18(17)
C2 C3 H3 120.4
C4 C3 H3 120.4
C5 C4 C3 120.35(19)
C5 C4 H4 119.8
C3 C4 H4 119.8
C4 C5 C6 120.80(16)
C4 C5 H5 119.6
C6 C5 H5 119.6
C1 C6 C5 118.13(14)
C1 C6 C7 122.40(14)
C5 C6 C7 119.42(12)
N1 C7 C8 108.53(11)
N1 C7 C6 111.44(11)
C8 C7 C6 116.13(11)
N1 C7 H7 106.7
C8 C7 H7 106.7
C6 C7 H7 106.7
C9 C8 C7 112.77(12)
C9 C8 H8A 109.0
C7 C8 H8A 109.0
C9 C8 H8B 109.0
C7 C8 H8B 109.0
H8A C8 H8B 107.8
C8 C9 C10 112.41(12)
C8 C9 H9A 109.1
C10 C9 H9A 109.1
C8 C9 H9B 109.1
C10 C9 H9B 109.1
H9A C9 H9B 107.9
C12 C10 C9 110.51(14)
C12 C10 C11 107.52(13)
C9 C10 C11 109.57(14)
C12 C10 C13 110.43(14)
C9 C10 C13 111.76(11)
C11 C10 C13 106.88(13)
C10 C11 H11A 109.5
C10 C11 H11B 109.5
H11A C11 H11B 109.5
C10 C11 H11C 109.5
H11A C11 H11C 109.5
H11B C11 H11C 109.5
C10 C12 H12A 109.5
C10 C12 H12B 109.5
H12A C12 H12B 109.5
C10 C12 H12C 109.5
H12A C12 H12C 109.5
H12B C12 H12C 109.5
N1 C13 C14 111.88(11)
N1 C13 C10 109.68(11)
C14 C13 C10 119.26(12)
N1 C13 H13 104.9
C14 C13 H13 104.9
C10 C13 H13 104.9
C19 C14 C15 117.72(16)
C19 C14 C13 116.89(14)
C15 C14 C13 125.35(14)
C16 C15 C14 120.80(18)
C16 C15 H15 119.6
C14 C15 H15 119.6
C15 C16 C17 120.2(2)
C15 C16 H16 119.9
C17 C16 H16 119.9
C18 C17 C16 120.09(19)
C18 C17 H17 120.0
C16 C17 H17 120.0
C17 C18 C19 119.9(2)
C17 C18 H18 120.1
C19 C18 H18 120.1
C14 C19 C18 121.28(19)
C14 C19 H19 119.4
C18 C19 H19 119.4
O1 C20 N1 123.03(14)
O1 C20 C21 117.96(13)
N1 C20 C21 119.00(13)
C20 C21 Cl1 111.42(12)
C20 C21 H21A 109.3
Cl1 C21 H21A 109.3
C20 C21 H21B 109.3
Cl1 C21 H21B 109.3
H21A C21 H21B 108.0
C20 N1 C7 123.13(12)
C20 N1 C13 117.91(11)
C7 N1 C13 118.95(10)

loop_
_geom_bond_atom_site_label_1
_geom_bond_atom_site_label_2
_geom_bond_distance
C1 C6 1.381(2)
C1 C2 1.377(3)
C1 H1 0.9300
C2 C3 1.361(3)
C2 H2 0.9300
C3 C4 1.384(3)
C3 H3 0.9300
C4 C5 1.371(2)
C4 H4 0.9300
C5 C6 1.385(2)
C5 H5 0.9300
C6 C7 1.5252(19)
C7 N1 1.4729(17)
C7 C8 1.5228(19)
C7 H7 0.9800
C8 C9 1.517(2)
C8 H8A 0.9700
C8 H8B 0.9700
C9 C10 1.528(2)
C9 H9A 0.9700
C9 H9B 0.9700
C10 C12 1.531(2)
C10 C11 1.538(2)
C10 C13 1.552(2)
C11 H11A 0.9600
C11 H11B 0.9600
C11 H11C 0.9600
C12 H12A 0.9600
C12 H12B 0.9600
C12 H12C 0.9600
C13 N1 1.4896(17)
C13 C14 1.523(2)
C13 H13 0.9800
C14 C19 1.384(2)
C14 C15 1.391(2)
C15 C16 1.378(3)
C15 H15 0.9300
C16 C17 1.369(4)
C16 H16 0.9300
C17 C18 1.367(4)
C17 H17 0.9300
C18 C19 1.381(3)
C18 H18 0.9300
C19 H19 0.9300
C20 O1 1.2214(19)
C20 N1 1.3510(17)
C20 C21 1.518(2)
C21 Cl1 1.779(2)
C21 H21A 0.9700
C21 H21B 0.9700

loop_
_geom_hbond_atom_site_label_D
_geom_hbond_atom_site_label_H
_geom_hbond_atom_site_label_A
_geom_hbond_distance_DH
_geom_hbond_distance_HA
_geom_hbond_distance_DA
_geom_hbond_angle_DHA
_geom_hbond_publ_flag
C7 H7 Cl1 0.98 2.68 3.3736(16) 128 yes
C13 H13 O1 0.98 2.27 2.732(2) 108 yes

loop_
_geom_torsion_atom_site_label_1
_geom_torsion_atom_site_label_2
_geom_torsion_atom_site_label_3
_geom_torsion_atom_site_label_4
_geom_torsion
C6 C1 C2 C3 0.2(3)
C1 C2 C3 C4 1.5(4)
C2 C3 C4 C5 -1.4(3)
C3 C4 C5 C6 -0.5(3)
C2 C1 C6 C5 -2.0(3)
C2 C1 C6 C7 -179.24(17)
C4 C5 C6 C1 2.2(2)
C4 C5 C6 C7 179.49(15)
C1 C6 C7 N1 -141.81(15)
C5 C6 C7 N1 41.02(17)
C1 C6 C7 C8 -16.9(2)
C5 C6 C7 C8 165.97(13)
N1 C7 C8 C9 52.72(16)
C6 C7 C8 C9 -73.70(16)
C7 C8 C9 C10 -54.77(17)
C8 C9 C10 C12 175.17(13)
C8 C9 C10 C11 -66.52(16)
C8 C9 C10 C13 51.76(17)
C12 C10 C13 N1 -171.49(12)
C9 C10 C13 N1 -48.04(15)
C11 C10 C13 N1 71.84(15)
C12 C10 C13 C14 -40.64(18)
C9 C10 C13 C14 82.81(16)
C11 C10 C13 C14 -157.31(13)
N1 C13 C14 C19 -87.25(15)
C10 C13 C14 C19 142.88(14)
N1 C13 C14 C15 90.66(17)
C10 C13 C14 C15 -39.2(2)
C19 C14 C15 C16 1.8(2)
C13 C14 C15 C16 -176.05(15)
C14 C15 C16 C17 -0.4(3)
C15 C16 C17 C18 -1.1(3)
C16 C17 C18 C19 1.0(3)
C15 C14 C19 C18 -1.9(2)
C13 C14 C19 C18 176.13(16)
C17 C18 C19 C14 0.6(3)
O1 C20 C21 Cl1 107.89(16)
N1 C20 C21 Cl1 -71.80(17)
O1 C20 N1 C7 173.64(14)
C21 C20 N1 C7 -6.7(2)
O1 C20 N1 C13 -5.6(2)
C21 C20 N1 C13 174.10(13)
C8 C7 N1 C20 126.99(14)
C6 C7 N1 C20 -103.91(15)
C8 C7 N1 C13 -53.80(15)
C6 C7 N1 C13 75.29(14)
C14 C13 N1 C20 96.58(15)
C10 C13 N1 C20 -128.75(13)
C14 C13 N1 C7 -82.66(14)
C10 C13 N1 C7 52.00(15)
